data_4085169
loop_
_publ_author_name
'Wang, Fenhua'
'Wei, Yun'
'Wang, Shaowu'
'Zhu, Xiancui'
'Zhou, Shuangliu'
'Yang, Gaosheng'
'Gu, Xiaoxia'
'Zhang, Guangchao'
'Mu, Xiaolong'

_publ_section_title
;
 Synthesis, Characterization, and Reactivity of Lanthanide Amides
 Incorporating Neutral Pyrrole Ligand. Isolation and Characterization of
 Active Catalyst for Cyanosilylation of Ketones
;
_journal_issue 1
_journal_name_full Organometallics
_journal_page_first 86
_journal_paper_doi 10.1021/om500924q
_journal_volume 34
_journal_year 2015
_chemical_formula_sum 'C69 H126 La3 N15 Si6'
_chemical_formula_weight 1751.12
_chemical_name_systematic
; 
 ? 
;
_space_group_IT_number 161
_symmetry_cell_setting hexagonal
_symmetry_space_group_name_Hall 'R 3 -2"c'
_symmetry_space_group_name_H-M 'R 3 c :H'
_atom_sites_solution_hydrogens geom
_atom_sites_solution_primary direct
_atom_sites_solution_secondary difmap
_audit_creation_method SHELXL-97
_cell_angle_alpha 90.00
_cell_angle_beta 90.00
_cell_angle_gamma 120.00
_cell_formula_units_Z 6
_cell_length_a 22.7044(12)
_cell_length_b 22.7044(12)
_cell_length_c 30.044(2)
_cell_measurement_reflns_used 9789
_cell_measurement_temperature 293(2)
_cell_measurement_theta_max 0.00
_cell_measurement_theta_min 0.00
_cell_volume 13412.5(13)
_computing_cell_refinement 'Bruker SMART'
_computing_data_collection 'Bruker SMART'
_computing_data_reduction 'Bruker SAINT'
_computing_molecular_graphics 'Bruker SHELXTL'
_computing_publication_material 'Bruker SHELXTL'
_computing_structure_refinement 'SHELXL-97 (Sheldrick, 1997)'
_computing_structure_solution 'SHELXS-97 (Sheldrick, 1990)'
_diffrn_ambient_temperature 293(2)
_diffrn_measured_fraction_theta_full 0.995
_diffrn_measured_fraction_theta_max 0.995
_diffrn_measurement_device_type 'CCD area detector'
_diffrn_measurement_method 'phi and omega scans'
_diffrn_radiation_monochromator graphite
_diffrn_radiation_source 'fine-focus sealed tube'
_diffrn_radiation_type MoK\a
_diffrn_radiation_wavelength 0.71073
_diffrn_reflns_av_R_equivalents 0.0325
_diffrn_reflns_av_sigmaI/netI 0.0262
_diffrn_reflns_limit_h_max 29
_diffrn_reflns_limit_h_min -29
_diffrn_reflns_limit_k_max 29
_diffrn_reflns_limit_k_min -29
_diffrn_reflns_limit_l_max 29
_diffrn_reflns_limit_l_min -39
_diffrn_reflns_number 37675
_diffrn_reflns_theta_full 27.77
_diffrn_reflns_theta_max 27.77
_diffrn_reflns_theta_min 1.71
_exptl_absorpt_coefficient_mu 1.531
_exptl_absorpt_correction_T_max 0.8376
_exptl_absorpt_correction_T_min 0.8142
_exptl_absorpt_correction_type multi-scan
_exptl_crystal_colour blue
_exptl_crystal_density_diffrn 1.301
_exptl_crystal_density_method 'not measured'
_exptl_crystal_description block
_exptl_crystal_F_000 5400
_exptl_crystal_size_max 0.14
_exptl_crystal_size_mid 0.13
_exptl_crystal_size_min 0.12
_refine_diff_density_max 0.574
_refine_diff_density_min -0.665
_refine_diff_density_rms 0.049
_refine_ls_abs_structure_details 'Flack H D (1983), Acta Cryst. A39, 876-881'
_refine_ls_abs_structure_Flack -0.009(11)
_refine_ls_extinction_method none
_refine_ls_goodness_of_fit_ref 1.065
_refine_ls_hydrogen_treatment mixed
_refine_ls_matrix_type full
_refine_ls_number_parameters 290
_refine_ls_number_reflns 6436
_refine_ls_number_restraints 15
_refine_ls_restrained_S_all 1.065
_refine_ls_R_factor_all 0.0280
_refine_ls_R_factor_gt 0.0233
_refine_ls_shift/su_max 0.010
_refine_ls_shift/su_mean 0.000
_refine_ls_structure_factor_coef Fsqd
_refine_ls_weighting_details 'calc w=1/[\s^2^(Fo^2^)+(0.0160P)^2^+14.1625P] where P=(Fo^2^+2Fc^2^)/3'
_refine_ls_weighting_scheme calc
_refine_ls_wR_factor_gt 0.0496
_refine_ls_wR_factor_ref 0.0519
_reflns_number_gt 5981
_reflns_number_total 6436
_reflns_threshold_expression >2sigma(I)
_cod_data_source_file om500924q_si_002.cif
_cod_data_source_block 7
_cod_depositor_comments
;
The following automatic conversions were performed:

'_symmetry_cell_setting' value 'Hexagonal' changed to 'hexagonal'
according to
/home/saulius/struct/COD-crude-data--automatic-downloads/rss-feeds/ACS/lib/dictionaries/cif_core.dic
dictionary named 'cif_core.dic' version 2.4.2 from 2011-04-26.

Automatic conversion script
Id: cif_fix_values 2935 2014-11-11 08:27:57Z andrius 

 Adding full bibliography for 4085164--4085170.cif.
;
_cod_original_cell_volume 13412.4(14)
_cod_original_sg_symbol_H-M R3c
_cod_database_code 4085169

loop_
_symmetry_equiv_pos_as_xyz
'x, y, z'
'-y, x-y, z'
'-x+y, -x, z'
'-y, -x, z+1/2'
'-x+y, y, z+1/2'
'x, x-y, z+1/2'
'x+2/3, y+1/3, z+1/3'
'-y+2/3, x-y+1/3, z+1/3'
'-x+y+2/3, -x+1/3, z+1/3'
'-y+2/3, -x+1/3, z+5/6'
'-x+y+2/3, y+1/3, z+5/6'
'x+2/3, x-y+1/3, z+5/6'
'x+1/3, y+2/3, z+2/3'
'-y+1/3, x-y+2/3, z+2/3'
'-x+y+1/3, -x+2/3, z+2/3'
'-y+1/3, -x+2/3, z+7/6'
'-x+y+1/3, y+2/3, z+7/6'
'x+1/3, x-y+2/3, z+7/6'

loop_
_atom_site_label
_atom_site_type_symbol
_atom_site_fract_x
_atom_site_fract_y
_atom_site_fract_z
_atom_site_U_iso_or_equiv
_atom_site_adp_type
_atom_site_occupancy
_atom_site_symmetry_multiplicity
_atom_site_calc_flag
_atom_site_refinement_flags
C1 C 1.0709(2) 0.7556(2) 0.93392(18) 0.0792(12) Uani 1 1 d .
C2 C 1.0962(2) 0.8082(3) 0.96337(17) 0.0810(12) Uani 1 1 d .
H2 H 1.0903 0.8044 0.9941 0.097 Uiso 1 1 calc R
C3 C 1.13261(19) 0.8688(2) 0.93955(15) 0.0720(10) Uani 1 1 d .
H3 H 1.1553 0.9124 0.9515 0.086 Uiso 1 1 calc R
C4 C 1.12878(17) 0.85240(18) 0.89550(16) 0.0688(10) Uani 1 1 d .
C5 C 1.0337(3) 0.6801(3) 0.9422(2) 0.132(2) Uani 1 1 d .
H5A H 1.0624 0.6619 0.9345 0.198 Uiso 1 1 calc R
H5B H 0.9932 0.6587 0.9244 0.198 Uiso 1 1 calc R
H5C H 1.0216 0.6715 0.9731 0.198 Uiso 1 1 calc R
C6 C 1.1588(2) 0.8968(2) 0.85514(16) 0.0894(13) Uani 1 1 d .
H6A H 1.1821 0.8797 0.8374 0.134 Uiso 1 1 calc R
H6B H 1.1903 0.9424 0.8644 0.134 Uiso 1 1 calc R
H6C H 1.1231 0.8966 0.8379 0.134 Uiso 1 1 calc R
C7 C 1.0666(3) 0.7451(2) 0.85019(19) 0.0965(15) Uani 1 1 d .
H7A H 1.0694 0.7039 0.8517 0.116 Uiso 1 1 calc R
H7B H 1.0956 0.7727 0.8260 0.116 Uiso 1 1 calc R
C8 C 0.9946(3) 0.7268(2) 0.84084(18) 0.0900(13) Uani 1 1 d .
H8A H 0.9843 0.7133 0.8099 0.108 Uiso 1 1 calc R
H8B H 0.9644 0.6880 0.8590 0.108 Uiso 1 1 calc R
C9 C 0.9834(2) 0.82022(19) 0.80976(15) 0.0723(7) Uani 1 1 d U
H9A H 1.0223 0.8285 0.7917 0.087 Uiso 1 1 calc R
H9B H 0.9896 0.8640 0.8189 0.087 Uiso 1 1 calc R
C10 C 0.9201(2) 0.7839(3) 0.78223(16) 0.0957(10) Uani 1 1 d U
H10A H 0.9088 0.7371 0.7781 0.115 Uiso 1 1 calc R
H10B H 0.8827 0.7838 0.7980 0.115 Uiso 1 1 calc R
C11 C 0.9565(3) 0.8022(4) 0.7029(2) 0.124(2) Uani 1 1 d .
C12 C 0.9538(6) 0.8385(7) 0.6704(3) 0.209(5) Uani 1 1 d .
H12 H 0.9701 0.8393 0.6418 0.251 Uiso 1 1 calc R
C13 C 0.9234(7) 0.8762(6) 0.6836(3) 0.209(5) Uani 1 1 d .
H13 H 0.9160 0.9059 0.6663 0.251 Uiso 1 1 calc R
C14 C 0.9071(4) 0.8602(4) 0.7269(2) 0.128(2) Uani 1 1 d .
C15 C 0.9850(4) 0.7557(4) 0.7053(2) 0.156(3) Uani 1 1 d .
H15A H 0.9955 0.7473 0.6758 0.234 Uiso 1 1 calc R
H15B H 0.9522 0.7135 0.7187 0.234 Uiso 1 1 calc R
H15C H 1.0257 0.7764 0.7230 0.234 Uiso 1 1 calc R
C16 C 0.8744(5) 0.8857(5) 0.7576(3) 0.182(4) Uani 1 1 d .
H16A H 0.8415 0.8489 0.7755 0.273 Uiso 1 1 calc R
H16B H 0.8520 0.9048 0.7408 0.273 Uiso 1 1 calc R
H16C H 0.9082 0.9201 0.7765 0.273 Uiso 1 1 calc R
C17 C 0.8445(2) 0.6334(2) 0.91698(19) 0.1002(15) Uani 1 1 d .
H17A H 0.8608 0.6563 0.8890 0.150 Uiso 1 1 calc R
H17B H 0.8018 0.5924 0.9126 0.150 Uiso 1 1 calc R
H17C H 0.8770 0.6224 0.9290 0.150 Uiso 1 1 calc R
C18 C 0.7733(2) 0.7117(2) 0.9284(2) 0.124(2) Uani 1 1 d .
H18A H 0.7615 0.7367 0.9487 0.186 Uiso 1 1 calc R
H18B H 0.7329 0.6708 0.9195 0.186 Uiso 1 1 calc R
H18C H 0.7948 0.7391 0.9026 0.186 Uiso 1 1 calc R
C19 C 0.7854(3) 0.6333(3) 1.0044(2) 0.122(2) Uani 1 1 d .
H19A H 0.8112 0.6142 1.0168 0.182 Uiso 1 1 calc R
H19B H 0.7421 0.5973 0.9944 0.182 Uiso 1 1 calc R
H19C H 0.7787 0.6596 1.0266 0.182 Uiso 1 1 calc R
C20 C 0.8506(3) 0.8148(3) 1.03757(17) 0.0982(15) Uani 1 1 d .
H20A H 0.8384 0.8341 1.0133 0.147 Uiso 1 1 calc R
H20B H 0.8654 0.8456 1.0624 0.147 Uiso 1 1 calc R
H20C H 0.8118 0.7724 1.0462 0.147 Uiso 1 1 calc R
C21 C 0.9388(3) 0.7551(3) 1.06607(17) 0.1062(17) Uani 1 1 d .
H21A H 0.8969 0.7162 1.0754 0.159 Uiso 1 1 calc R
H21B H 0.9587 0.7857 1.0907 0.159 Uiso 1 1 calc R
H21C H 0.9696 0.7407 1.0558 0.159 Uiso 1 1 calc R
C22 C 0.9980(2) 0.8879(2) 1.01605(16) 0.0871(13) Uani 1 1 d .
H22A H 1.0364 0.8848 1.0057 0.131 Uiso 1 1 calc R
H22B H 1.0078 0.9087 1.0449 0.131 Uiso 1 1 calc R
H22C H 0.9888 0.9149 0.9956 0.131 Uiso 1 1 calc R
C23 C 0.91564(17) 0.88942(17) 0.90312(14) 0.0625(9) Uani 1 1 d .
La1 La 0.991449(8) 0.833866(8) 0.916453(8) 0.04596(5) Uani 1 1 d .
N1 N 1.09144(16) 0.78294(16) 0.89242(13) 0.0729(9) Uani 1 1 d .
N2 N 0.98088(16) 0.78138(15) 0.84942(11) 0.0701(7) Uani 1 1 d U
N3 N 0.9280(2) 0.8159(2) 0.73853(14) 0.0952(9) Uani 1 1 d U
N4 N 0.90832(12) 0.76011(13) 0.96961(9) 0.0529(6) Uani 1 1 d .
N5 N 1.07666(17) 0.96853(17) 0.90675(15) 0.0792(10) Uani 1 1 d .
Si1 Si 0.83302(5) 0.68937(5) 0.95604(4) 0.0628(3) Uani 1 1 d .
Si2 Si 0.92119(5) 0.79978(5) 1.01973(3) 0.0620(2) Uani 1 1 d .

loop_
_atom_site_aniso_label
_atom_site_aniso_U_11
_atom_site_aniso_U_22
_atom_site_aniso_U_33
_atom_site_aniso_U_23
_atom_site_aniso_U_13
_atom_site_aniso_U_12
C1 0.065(2) 0.073(3) 0.110(4) 0.019(3) 0.008(2) 0.042(2)
C2 0.065(2) 0.108(3) 0.085(3) 0.023(3) 0.005(2) 0.055(2)
C3 0.057(2) 0.076(2) 0.092(3) -0.001(2) -0.002(2) 0.0395(19)
C4 0.0449(17) 0.057(2) 0.109(3) 0.009(2) 0.0157(19) 0.0291(15)
C5 0.117(4) 0.084(3) 0.189(7) 0.061(4) 0.007(4) 0.046(3)
C6 0.068(2) 0.086(3) 0.101(3) 0.016(3) 0.027(2) 0.028(2)
C7 0.099(3) 0.070(2) 0.127(4) -0.013(3) 0.030(3) 0.047(2)
C8 0.111(4) 0.058(2) 0.099(3) -0.016(2) 0.005(3) 0.040(2)
C9 0.0775(16) 0.0597(14) 0.0732(18) -0.0097(12) 0.0065(14) 0.0294(13)
C10 0.086(2) 0.115(2) 0.076(2) -0.0188(19) -0.0028(17) 0.0422(19)
C11 0.117(4) 0.174(6) 0.070(4) -0.040(4) -0.006(3) 0.064(4)
C12 0.263(13) 0.307(14) 0.065(5) -0.040(7) -0.035(6) 0.149(11)
C13 0.286(14) 0.312(14) 0.095(7) 0.012(7) -0.039(7) 0.200(12)
C14 0.150(6) 0.169(6) 0.086(4) -0.012(4) -0.024(4) 0.095(5)
C15 0.146(6) 0.176(7) 0.135(6) -0.073(5) 0.017(5) 0.072(5)
C16 0.229(10) 0.234(10) 0.170(8) -0.036(7) -0.027(7) 0.181(9)
C17 0.076(3) 0.070(3) 0.139(5) -0.031(3) -0.011(3) 0.025(2)
C18 0.079(3) 0.073(3) 0.218(7) -0.015(4) -0.056(4) 0.037(3)
C19 0.094(4) 0.090(3) 0.141(5) 0.024(3) 0.038(3) 0.016(3)
C20 0.110(4) 0.126(4) 0.090(4) -0.004(3) 0.020(3) 0.083(4)
C21 0.149(5) 0.122(4) 0.076(3) 0.005(3) -0.014(3) 0.089(4)
C22 0.090(3) 0.077(3) 0.082(3) -0.026(2) -0.004(2) 0.032(2)
C23 0.0490(17) 0.0547(18) 0.092(3) 0.0063(18) 0.0000(17) 0.0324(16)
La1 0.04409(9) 0.03659(8) 0.05902(9) -0.00201(8) 0.00400(8) 0.02153(7)
N1 0.0663(18) 0.0604(18) 0.103(3) 0.0073(18) 0.0155(18) 0.0399(16)
N2 0.0772(16) 0.0573(14) 0.0724(18) -0.0101(12) 0.0078(13) 0.0310(13)
N3 0.086(2) 0.115(2) 0.075(2) -0.0196(18) -0.0031(17) 0.0432(19)
N4 0.0463(13) 0.0525(14) 0.0592(17) 0.0016(12) 0.0038(12) 0.0243(12)
N5 0.0644(19) 0.063(2) 0.115(3) -0.007(2) -0.0074(19) 0.0350(17)
Si1 0.0467(5) 0.0469(5) 0.0899(8) 0.0025(5) 0.0051(5) 0.0198(4)
Si2 0.0657(6) 0.0702(6) 0.0585(6) 0.0007(5) 0.0047(4) 0.0403(5)

loop_
_atom_type_symbol
_atom_type_description
_atom_type_scat_dispersion_real
_atom_type_scat_dispersion_imag
_atom_type_scat_source
C C 0.0033 0.0016 'International Tables Vol C Tables 4.2.6.8 and 6.1.1.4'
H H 0.0000 0.0000 'International Tables Vol C Tables 4.2.6.8 and 6.1.1.4'
N N 0.0061 0.0033 'International Tables Vol C Tables 4.2.6.8 and 6.1.1.4'
Si Si 0.0817 0.0704 'International Tables Vol C Tables 4.2.6.8 and 6.1.1.4'
La La -0.2871 2.4523 'International Tables Vol C Tables 4.2.6.8 and 6.1.1.4'

loop_
_geom_angle_atom_site_label_1
_geom_angle_atom_site_label_2
_geom_angle_atom_site_label_3
_geom_angle
_geom_angle_site_symmetry_1
N1 C1 C2 107.2(4) .
N1 C1 C5 122.6(5) .
C2 C1 C5 129.9(5) .
N1 C1 La1 75.7(2) .
C2 C1 La1 73.9(2) .
C5 C1 La1 121.1(3) .
C1 C2 C3 108.3(4) .
C1 C2 La1 80.8(2) .
C3 C2 La1 73.1(2) .
C1 C2 H2 125.9 .
C3 C2 H2 125.9 .
La1 C2 H2 112.6 .
C4 C3 C2 107.6(4) .
C4 C3 La1 77.7(2) .
C2 C3 La1 80.2(2) .
C4 C3 H3 126.2 .
C2 C3 H3 126.2 .
La1 C3 H3 108.9 .
N1 C4 C3 107.3(4) .
N1 C4 C6 121.9(4) .
C3 C4 C6 130.8(4) .
N1 C4 La1 81.43(19) .
C3 C4 La1 75.8(2) .
C6 C4 La1 110.7(3) .
C1 C5 H5A 109.5 .
C1 C5 H5B 109.5 .
H5A C5 H5B 109.5 .
C1 C5 H5C 109.5 .
H5A C5 H5C 109.5 .
H5B C5 H5C 109.5 .
C4 C6 H6A 109.5 .
C4 C6 H6B 109.5 .
H6A C6 H6B 109.5 .
C4 C6 H6C 109.5 .
H6A C6 H6C 109.5 .
H6B C6 H6C 109.5 .
N1 C7 C8 111.6(3) .
N1 C7 H7A 109.3 .
C8 C7 H7A 109.3 .
N1 C7 H7B 109.3 .
C8 C7 H7B 109.3 .
H7A C7 H7B 108.0 .
N2 C8 C7 113.7(3) .
N2 C8 H8A 108.8 .
C7 C8 H8A 108.8 .
N2 C8 H8B 108.8 .
C7 C8 H8B 108.8 .
H8A C8 H8B 107.7 .
N2 C9 C10 112.3(4) .
N2 C9 H9A 109.1 .
C10 C9 H9A 109.1 .
N2 C9 H9B 109.1 .
C10 C9 H9B 109.1 .
H9A C9 H9B 107.9 .
N3 C10 C9 112.1(4) .
N3 C10 H10A 109.2 .
C9 C10 H10A 109.2 .
N3 C10 H10B 109.2 .
C9 C10 H10B 109.2 .
H10A C10 H10B 107.9 .
C12 C11 N3 105.4(8) .
C12 C11 C15 131.4(8) .
N3 C11 C15 123.2(7) .
C11 C12 C13 111.7(9) .
C11 C12 H12 124.2 .
C13 C12 H12 124.2 .
C14 C13 C12 105.2(9) .
C14 C13 H13 127.4 .
C12 C13 H13 127.4 .
C13 C14 N3 107.3(7) .
C13 C14 C16 128.4(9) .
N3 C14 C16 124.3(7) .
C11 C15 H15A 109.5 .
C11 C15 H15B 109.5 .
H15A C15 H15B 109.5 .
C11 C15 H15C 109.5 .
H15A C15 H15C 109.5 .
H15B C15 H15C 109.5 .
C14 C16 H16A 109.5 .
C14 C16 H16B 109.5 .
H16A C16 H16B 109.5 .
C14 C16 H16C 109.5 .
H16A C16 H16C 109.5 .
H16B C16 H16C 109.5 .
Si1 C17 H17A 109.5 .
Si1 C17 H17B 109.5 .
H17A C17 H17B 109.5 .
Si1 C17 H17C 109.5 .
H17A C17 H17C 109.5 .
H17B C17 H17C 109.5 .
Si1 C18 H18A 109.5 .
Si1 C18 H18B 109.5 .
H18A C18 H18B 109.5 .
Si1 C18 H18C 109.5 .
H18A C18 H18C 109.5 .
H18B C18 H18C 109.5 .
Si1 C19 H19A 109.5 .
Si1 C19 H19B 109.5 .
H19A C19 H19B 109.5 .
Si1 C19 H19C 109.5 .
H19A C19 H19C 109.5 .
H19B C19 H19C 109.5 .
Si2 C20 H20A 109.5 .
Si2 C20 H20B 109.5 .
H20A C20 H20B 109.5 .
Si2 C20 H20C 109.5 .
H20A C20 H20C 109.5 .
H20B C20 H20C 109.5 .
Si2 C21 H21A 109.5 .
Si2 C21 H21B 109.5 .
H21A C21 H21B 109.5 .
Si2 C21 H21C 109.5 .
H21A C21 H21C 109.5 .
H21B C21 H21C 109.5 .
Si2 C22 H22A 109.5 .
Si2 C22 H22B 109.5 .
H22A C22 H22B 109.5 .
Si2 C22 H22C 109.5 .
H22A C22 H22C 109.5 .
H22B C22 H22C 109.5 .
N5 C23 La1 162.1(4) 3_675
N2 La1 N4 112.39(10) .
N2 La1 C23 101.10(13) .
N4 La1 C23 87.76(10) .
N2 La1 N5 108.92(12) .
N4 La1 N5 137.04(10) .
C23 La1 N5 73.11(10) .
N2 La1 C3 99.35(12) .
N4 La1 C3 113.43(11) .
C23 La1 C3 141.83(11) .
N5 La1 C3 69.88(11) .
N2 La1 C4 73.71(12) .
N4 La1 C4 129.63(10) .
C23 La1 C4 141.89(11) .
N5 La1 C4 73.24(10) .
C3 La1 C4 26.44(11) .
N2 La1 C2 101.24(13) .
N4 La1 C2 88.60(10) .
C23 La1 C2 157.04(14) .
N5 La1 C2 94.62(12) .
C3 La1 C2 26.71(11) .
C4 La1 C2 43.16(13) .
N2 La1 N1 60.51(11) .
N4 La1 N1 111.19(9) .
C23 La1 N1 157.10(12) .
N5 La1 N1 98.83(9) .
C3 La1 N1 42.45(10) .
C4 La1 N1 25.88(9) .
C2 La1 N1 41.71(12) .
N2 La1 C1 78.07(13) .
N4 La1 C1 88.17(10) .
C23 La1 C1 175.16(11) .
N5 La1 C1 111.70(10) .
C3 La1 C1 42.72(12) .
C4 La1 C1 42.61(11) .
C2 La1 C1 25.28(12) .
N1 La1 C1 25.25(11) .
C1 N1 C4 109.6(4) .
C1 N1 C7 125.1(4) .
C4 N1 C7 124.3(4) .
C1 N1 La1 79.1(2) .
C4 N1 La1 72.69(18) .
C7 N1 La1 106.2(2) .
C8 N2 C9 114.3(3) .
C8 N2 La1 126.3(3) .
C9 N2 La1 116.0(2) .
C14 N3 C11 110.5(6) .
C14 N3 C10 126.6(5) .
C11 N3 C10 122.8(6) .
Si2 N4 Si1 122.28(16) .
Si2 N4 La1 110.63(12) .
Si1 N4 La1 124.41(15) .
C23 N5 La1 177.0(3) 2_765
N4 Si1 C17 112.31(18) .
N4 Si1 C18 111.88(18) .
C17 Si1 C18 106.1(3) .
N4 Si1 C19 114.8(2) .
C17 Si1 C19 104.9(3) .
C18 Si1 C19 106.2(3) .
N4 Si2 C21 113.4(2) .
N4 Si2 C20 114.4(2) .
C21 Si2 C20 108.5(2) .
N4 Si2 C22 109.38(17) .
C21 Si2 C22 106.4(3) .
C20 Si2 C22 104.2(2) .

loop_
_geom_bond_atom_site_label_1
_geom_bond_atom_site_label_2
_geom_bond_distance
_geom_bond_site_symmetry_2
C1 N1 1.367(6) .
C1 C2 1.361(6) .
C1 C5 1.506(6) .
C1 La1 3.146(4) .
C2 C3 1.397(6) .
C2 La1 3.062(4) .
C2 H2 0.9300 .
C3 C4 1.366(6) .
C3 La1 2.973(4) .
C3 H3 0.9300 .
C4 N1 1.370(5) .
C4 C6 1.504(6) .
C4 La1 2.997(3) .
C5 H5A 0.9600 .
C5 H5B 0.9600 .
C5 H5C 0.9600 .
C6 H6A 0.9600 .
C6 H6B 0.9600 .
C6 H6C 0.9600 .
C7 N1 1.477(6) .
C7 C8 1.500(7) .
C7 H7A 0.9700 .
C7 H7B 0.9700 .
C8 N2 1.443(5) .
C8 H8A 0.9700 .
C8 H8B 0.9700 .
C9 N2 1.466(5) .
C9 C10 1.498(6) .
C9 H9A 0.9700 .
C9 H9B 0.9700 .
C10 N3 1.468(6) .
C10 H10A 0.9700 .
C10 H10B 0.9700 .
C11 C12 1.299(12) .
C11 N3 1.366(7) .
C11 C15 1.490(10) .
C12 C13 1.399(13) .
C12 H12 0.9300 .
C13 C14 1.352(11) .
C13 H13 0.9300 .
C14 N3 1.354(8) .
C14 C16 1.472(9) .
C15 H15A 0.9600 .
C15 H15B 0.9600 .
C15 H15C 0.9600 .
C16 H16A 0.9600 .
C16 H16B 0.9600 .
C16 H16C 0.9600 .
C17 Si1 1.841(5) .
C17 H17A 0.9600 .
C17 H17B 0.9600 .
C17 H17C 0.9600 .
C18 Si1 1.864(5) .
C18 H18A 0.9600 .
C18 H18B 0.9600 .
C18 H18C 0.9600 .
C19 Si1 1.876(5) .
C19 H19A 0.9600 .
C19 H19B 0.9600 .
C19 H19C 0.9600 .
C20 Si2 1.876(4) .
C20 H20A 0.9600 .
C20 H20B 0.9600 .
C20 H20C 0.9600 .
C21 Si2 1.878(5) .
C21 H21A 0.9600 .
C21 H21B 0.9600 .
C21 H21C 0.9600 .
C22 Si2 1.888(4) .
C22 H22A 0.9600 .
C22 H22B 0.9600 .
C22 H22C 0.9600 .
C23 N5 1.145(4) 3_675
C23 La1 2.624(3) .
La1 N2 2.291(3) .
La1 N4 2.399(3) .
La1 N5 2.695(4) .
La1 N1 3.104(3) .
N4 Si2 1.703(3) .
N4 Si1 1.710(3) .
N5 C23 1.145(4) 2_765
